data_7110876
loop_
_publ_author_name
'Schwarz, Daniel E.'
'Rauchfuss, Thomas B.'

_publ_section_title
;
 The addition of isocyanides to ReS4&#x2212;: [3 + 1] cycloaddition to
 S&#xE006;M&#xE006;S
;
_journal_issue 13
_journal_name_full 'Chemical Communications'
_journal_page_first 1123
_journal_paper_doi 10.1039/b000932f
_journal_year 2000
_chemical_formula_sum 'C26 H23 N P Re S7'
_chemical_formula_weight 791.04
_chemical_name_systematic
; 
 ? 
;
_space_group_IT_number 14
_symmetry_space_group_name_Hall '-P 2ybc'
_symmetry_space_group_name_H-M 'P 1 21/c 1'
_atom_sites_solution_hydrogens geom
_atom_sites_solution_primary direct
_atom_sites_solution_secondary difmap
_audit_creation_method SHELXL-97
_cell_angle_alpha 90.00
_cell_angle_beta 98.8910(10)
_cell_angle_gamma 90.00
_cell_formula_units_Z 4
_cell_length_a 11.0148(7)
_cell_length_b 19.6065(13)
_cell_length_c 13.6281(9)
_cell_measurement_temperature 193(2)
_cell_volume 2907.8(3)
_computing_structure_refinement 'SHELXL-97 (Sheldrick, 1997)'
_computing_structure_solution 'SHELXS-97 (Sheldrick, 1990)'
_diffrn_ambient_temperature 193(2)
_diffrn_measured_fraction_theta_full 0.961
_diffrn_measured_fraction_theta_max 0.961
_diffrn_radiation_monochromator graphite
_diffrn_radiation_source 'fine-focus sealed tube'
_diffrn_radiation_type MoK\a
_diffrn_radiation_wavelength 0.71073
_diffrn_reflns_av_R_equivalents 0.1019
_diffrn_reflns_av_sigmaI/netI 0.1311
_diffrn_reflns_limit_h_max 12
_diffrn_reflns_limit_h_min -14
_diffrn_reflns_limit_k_max 26
_diffrn_reflns_limit_k_min -25
_diffrn_reflns_limit_l_max 15
_diffrn_reflns_limit_l_min -18
_diffrn_reflns_number 18817
_diffrn_reflns_theta_full 28.29
_diffrn_reflns_theta_max 28.29
_diffrn_reflns_theta_min 1.83
_exptl_absorpt_coefficient_mu 4.755
_exptl_crystal_density_diffrn 1.807
_exptl_crystal_density_method 'not measured'
_exptl_crystal_F_000 1552
_refine_diff_density_max 1.774
_refine_diff_density_min -1.464
_refine_diff_density_rms 0.180
_refine_ls_extinction_method none
_refine_ls_goodness_of_fit_ref 0.783
_refine_ls_hydrogen_treatment mixed
_refine_ls_matrix_type full
_refine_ls_number_parameters 325
_refine_ls_number_reflns 6944
_refine_ls_number_restraints 0
_refine_ls_restrained_S_all 0.783
_refine_ls_R_factor_all 0.0947
_refine_ls_R_factor_gt 0.0427
_refine_ls_shift/su_max 0.001
_refine_ls_shift/su_mean 0.000
_refine_ls_structure_factor_coef Fsqd
_refine_ls_weighting_details 'calc w=1/[\s^2^(Fo^2^)+(0.0546P)^2^+0.0000P] where P=(Fo^2^+2Fc^2^)/3'
_refine_ls_weighting_scheme calc
_refine_ls_wR_factor_gt 0.0898
_refine_ls_wR_factor_ref 0.1043
_reflns_number_gt 4116
_reflns_number_total 6944
_reflns_threshold_expression >2sigma(I)
_cod_data_source_file b000932fsup1.cif
_cod_data_source_block (PPh4)[Re(S)(S4)(S2CNMe)]
_cod_database_code 7110876

loop_
_symmetry_equiv_pos_as_xyz
'x, y, z'
'-x, y+1/2, -z+1/2'
'-x, -y, -z'
'x, -y-1/2, z-1/2'

loop_
_atom_site_label
_atom_site_type_symbol
_atom_site_fract_x
_atom_site_fract_y
_atom_site_fract_z
_atom_site_U_iso_or_equiv
_atom_site_adp_type
_atom_site_occupancy
_atom_site_symmetry_multiplicity
_atom_site_calc_flag
_atom_site_refinement_flags
Re1 Re 1.76875(2) 0.201358(13) 0.420754(19) 0.02520(9) Uani 1 1 d .
S1 S 1.80149(17) 0.22106(9) 0.27655(13) 0.0357(4) Uani 1 1 d .
S2 S 1.56786(16) 0.17815(9) 0.42004(13) 0.0311(4) Uani 1 1 d .
S3 S 1.53642(18) 0.07172(9) 0.44590(14) 0.0384(4) Uani 1 1 d .
S4 S 1.67528(18) 0.03087(9) 0.38588(15) 0.0412(5) Uani 1 1 d .
S5 S 1.82479(17) 0.09038(9) 0.45544(14) 0.0375(4) Uani 1 1 d .
S6 S 1.72073(16) 0.30712(9) 0.48712(14) 0.0351(4) Uani 1 1 d .
S7 S 1.94087(16) 0.23292(10) 0.53520(13) 0.0339(4) Uani 1 1 d .
C1 C 1.8757(6) 0.3141(4) 0.5520(5) 0.0344(17) Uani 1 1 d .
C3 C 1.3003(6) 0.3724(3) 0.4881(5) 0.0295(15) Uani 1 1 d .
C4 C 1.2135(7) 0.3970(4) 0.5420(6) 0.045(2) Uani 1 1 d .
H4A H 1.1296 0.3993 0.5127 0.054 Uiso 1 1 calc R
C5 C 1.2493(9) 0.4185(4) 0.6392(6) 0.058(2) Uani 1 1 d .
H5A H 1.1898 0.4349 0.6770 0.069 Uiso 1 1 calc R
C6 C 1.3721(9) 0.4158(4) 0.6809(6) 0.053(2) Uani 1 1 d .
H6A H 1.3966 0.4305 0.7475 0.064 Uiso 1 1 calc R
C7 C 1.4587(8) 0.3921(4) 0.6272(6) 0.052(2) Uani 1 1 d .
H7A H 1.5429 0.3907 0.6559 0.062 Uiso 1 1 calc R
C8 C 1.4220(7) 0.3699(4) 0.5302(6) 0.046(2) Uani 1 1 d .
H8A H 1.4814 0.3530 0.4928 0.055 Uiso 1 1 calc R
C9 C 1.1159(6) 0.3737(3) 0.3062(5) 0.0244(14) Uani 1 1 d .
C10 C 1.1212(6) 0.4185(3) 0.2274(5) 0.0296(15) Uani 1 1 d .
H10A H 1.1969 0.4264 0.2041 0.036 Uiso 1 1 calc R
C11 C 1.0162(6) 0.4513(3) 0.1838(5) 0.0325(16) Uani 1 1 d .
H11A H 1.0195 0.4820 0.1304 0.039 Uiso 1 1 calc R
C12 C 0.9065(6) 0.4396(3) 0.2172(5) 0.0322(16) Uani 1 1 d .
H12A H 0.8347 0.4631 0.1874 0.039 Uiso 1 1 calc R
C13 C 0.8995(6) 0.3947(3) 0.2926(5) 0.0314(16) Uani 1 1 d .
H13A H 0.8228 0.3867 0.3143 0.038 Uiso 1 1 calc R
C14 C 1.0035(6) 0.3606(3) 0.3378(5) 0.0320(16) Uani 1 1 d .
H14A H 0.9984 0.3288 0.3896 0.038 Uiso 1 1 calc R
C15 C 1.2170(6) 0.2457(3) 0.3901(5) 0.0255(14) Uani 1 1 d .
C16 C 1.1350(6) 0.2082(3) 0.3230(5) 0.0335(16) Uani 1 1 d .
H16A H 1.0957 0.2291 0.2636 0.040 Uiso 1 1 calc R
C17 C 1.1105(6) 0.1416(4) 0.3420(6) 0.0359(17) Uani 1 1 d .
H17A H 1.0527 0.1169 0.2964 0.043 Uiso 1 1 calc R
C18 C 1.1687(6) 0.1099(4) 0.4265(6) 0.0373(17) Uani 1 1 d .
H18A H 1.1512 0.0635 0.4387 0.045 Uiso 1 1 calc R
C19 C 1.2537(6) 0.1457(3) 0.4944(5) 0.0340(16) Uani 1 1 d .
H19A H 1.2948 0.1237 0.5523 0.041 Uiso 1 1 calc R
C20 C 1.2770(6) 0.2135(3) 0.4761(5) 0.0300(16) Uani 1 1 d .
H20A H 1.3340 0.2384 0.5221 0.036 Uiso 1 1 calc R
C21 C 1.3759(6) 0.3394(3) 0.2972(5) 0.0292(15) Uani 1 1 d .
C22 C 1.4106(6) 0.2833(3) 0.2457(5) 0.0280(15) Uani 1 1 d .
H22A H 1.3682 0.2412 0.2471 0.034 Uiso 1 1 calc R
C23 C 1.5076(6) 0.2892(4) 0.1923(5) 0.0333(16) Uani 1 1 d .
H23A H 1.5325 0.2508 0.1577 0.040 Uiso 1 1 calc R
C24 C 1.5678(6) 0.3503(4) 0.1894(5) 0.0383(18) Uani 1 1 d .
H24A H 1.6332 0.3543 0.1517 0.046 Uiso 1 1 calc R
C25 C 1.5343(6) 0.4056(4) 0.2406(6) 0.0393(18) Uani 1 1 d .
H25A H 1.5776 0.4474 0.2388 0.047 Uiso 1 1 calc R
C26 C 1.4389(6) 0.4014(3) 0.2945(5) 0.0345(16) Uani 1 1 d .
H26A H 1.4159 0.4400 0.3295 0.041 Uiso 1 1 calc R
P1 P 1.25265(15) 0.33305(9) 0.36889(13) 0.0252(4) Uani 1 1 d .
N1 N 1.9306(6) 0.3624(3) 0.5996(5) 0.0407(15) Uani 1 1 d .
C2 C 1.8629(8) 0.4260(4) 0.6078(7) 0.061(2) Uani 1 1 d .
H2A H 1.9169 0.4593 0.6465 0.092 Uiso 1 1 calc R
H2B H 1.7918 0.4170 0.6412 0.092 Uiso 1 1 calc R
H2C H 1.8346 0.4443 0.5413 0.092 Uiso 1 1 calc R

loop_
_atom_site_aniso_label
_atom_site_aniso_U_11
_atom_site_aniso_U_22
_atom_site_aniso_U_33
_atom_site_aniso_U_23
_atom_site_aniso_U_13
_atom_site_aniso_U_12
Re1 0.02326(14) 0.03209(15) 0.02062(13) 0.00093(13) 0.00454(9) 0.00245(13)
S1 0.0358(10) 0.0508(11) 0.0217(9) 0.0021(8) 0.0083(7) 0.0001(8)
S2 0.0245(9) 0.0367(9) 0.0326(10) 0.0037(8) 0.0058(7) 0.0011(7)
S3 0.0435(12) 0.0372(10) 0.0353(11) 0.0021(8) 0.0087(9) -0.0062(8)
S4 0.0471(12) 0.0347(10) 0.0402(11) -0.0042(9) 0.0019(9) 0.0027(9)
S5 0.0367(11) 0.0346(10) 0.0392(11) 0.0002(8) -0.0007(8) 0.0084(8)
S6 0.0288(9) 0.0372(10) 0.0396(10) -0.0062(8) 0.0057(8) 0.0039(7)
S7 0.0267(9) 0.0450(10) 0.0289(10) -0.0001(8) 0.0012(7) 0.0038(8)
C1 0.034(4) 0.055(5) 0.016(3) 0.005(3) 0.009(3) -0.005(3)
C3 0.035(4) 0.025(3) 0.027(4) 0.001(3) -0.001(3) -0.001(3)
C4 0.044(5) 0.057(5) 0.035(4) -0.011(4) 0.008(4) 0.001(4)
C5 0.077(7) 0.066(6) 0.031(5) -0.010(4) 0.015(4) -0.004(5)
C6 0.086(7) 0.036(4) 0.032(5) -0.006(4) -0.007(5) -0.014(4)
C7 0.047(5) 0.055(5) 0.044(5) -0.006(4) -0.021(4) 0.003(4)
C8 0.038(5) 0.055(5) 0.041(5) -0.006(4) -0.005(4) 0.005(4)
C9 0.020(3) 0.028(3) 0.023(3) 0.000(3) -0.001(3) 0.001(3)
C10 0.024(4) 0.038(4) 0.028(4) 0.010(3) 0.007(3) 0.005(3)
C11 0.033(4) 0.035(4) 0.030(4) 0.010(3) 0.006(3) 0.009(3)
C12 0.026(4) 0.040(4) 0.028(4) 0.001(3) -0.004(3) -0.001(3)
C13 0.015(3) 0.047(4) 0.032(4) 0.007(3) 0.002(3) 0.000(3)
C14 0.027(4) 0.039(4) 0.030(4) 0.006(3) 0.004(3) -0.002(3)
C15 0.028(4) 0.029(4) 0.021(3) 0.002(3) 0.005(3) 0.003(3)
C16 0.032(4) 0.041(4) 0.028(4) 0.006(3) 0.006(3) 0.001(3)
C17 0.031(4) 0.035(4) 0.040(5) -0.009(3) 0.003(3) 0.001(3)
C18 0.036(4) 0.032(4) 0.045(5) 0.003(4) 0.013(3) -0.003(3)
C19 0.029(4) 0.042(4) 0.029(4) 0.009(3) 0.000(3) 0.001(3)
C20 0.023(4) 0.039(4) 0.027(4) 0.001(3) 0.001(3) -0.002(3)
C21 0.022(3) 0.037(4) 0.027(4) 0.005(3) 0.000(3) -0.002(3)
C22 0.023(3) 0.034(4) 0.026(4) 0.004(3) -0.002(3) -0.002(3)
C23 0.028(4) 0.048(5) 0.023(4) 0.001(3) 0.003(3) 0.007(3)
C24 0.027(4) 0.055(5) 0.031(4) 0.007(4) -0.001(3) 0.003(3)
C25 0.033(4) 0.035(4) 0.050(5) 0.013(4) 0.005(4) -0.004(3)
C26 0.029(4) 0.034(4) 0.042(4) 0.006(3) 0.009(3) -0.001(3)
P1 0.0231(9) 0.0299(9) 0.0226(9) 0.0019(8) 0.0031(7) 0.0000(7)
N1 0.040(4) 0.041(4) 0.041(4) -0.007(3) 0.005(3) -0.012(3)
C2 0.063(6) 0.056(5) 0.062(6) -0.017(5) -0.003(5) -0.011(5)

loop_
_atom_type_symbol
_atom_type_description
_atom_type_scat_dispersion_real
_atom_type_scat_dispersion_imag
_atom_type_scat_source
C C 0.0033 0.0016 'International Tables Vol C Tables 4.2.6.8 and 6.1.1.4'
H H 0.0000 0.0000 'International Tables Vol C Tables 4.2.6.8 and 6.1.1.4'
N N 0.0061 0.0033 'International Tables Vol C Tables 4.2.6.8 and 6.1.1.4'
P P 0.1023 0.0942 'International Tables Vol C Tables 4.2.6.8 and 6.1.1.4'
S S 0.1246 0.1234 'International Tables Vol C Tables 4.2.6.8 and 6.1.1.4'
Re Re -1.0185 7.2310 'International Tables Vol C Tables 4.2.6.8 and 6.1.1.4'

loop_
_geom_angle_atom_site_label_1
_geom_angle_atom_site_label_2
_geom_angle_atom_site_label_3
_geom_angle
S1 Re1 S2 110.18(7)
S1 Re1 S5 106.84(7)
S2 Re1 S5 92.41(7)
S1 Re1 S7 109.74(7)
S2 Re1 S7 138.36(6)
S5 Re1 S7 87.08(7)
S1 Re1 S6 106.28(7)
S2 Re1 S6 84.31(6)
S5 Re1 S6 145.73(7)
S7 Re1 S6 73.66(6)
S3 S2 Re1 112.14(9)
S4 S3 S2 99.67(10)
S3 S4 S5 100.74(11)
S4 S5 Re1 105.35(9)
C1 S6 Re1 90.2(2)
C1 S7 Re1 91.2(2)
N1 C1 S7 125.0(6)
N1 C1 S6 131.2(6)
S7 C1 S6 103.8(4)
C4 C3 C8 120.1(7)
C4 C3 P1 120.0(6)
C8 C3 P1 119.4(6)
C3 C4 C5 119.8(8)
C4 C5 C6 119.7(8)
C7 C6 C5 120.6(8)
C6 C7 C8 119.3(8)
C7 C8 C3 120.5(8)
C14 C9 C10 119.8(6)
C14 C9 P1 119.3(5)
C10 C9 P1 120.8(5)
C11 C10 C9 119.6(6)
C12 C11 C10 120.2(6)
C13 C12 C11 120.7(6)
C12 C13 C14 120.5(6)
C13 C14 C9 119.1(6)
C20 C15 C16 119.0(6)
C20 C15 P1 118.6(5)
C16 C15 P1 122.4(5)
C17 C16 C15 120.5(7)
C16 C17 C18 120.6(7)
C17 C18 C19 120.4(6)
C20 C19 C18 119.1(6)
C19 C20 C15 120.4(6)
C22 C21 C26 119.8(6)
C22 C21 P1 120.6(5)
C26 C21 P1 119.5(5)
C21 C22 C23 119.5(6)
C24 C23 C22 120.2(7)
C25 C24 C23 120.4(7)
C24 C25 C26 120.9(7)
C25 C26 C21 119.2(7)
C21 P1 C15 111.0(3)
C21 P1 C9 111.0(3)
C15 P1 C9 108.2(3)
C21 P1 C3 108.8(3)
C15 P1 C3 107.7(3)
C9 P1 C3 110.1(3)
C1 N1 C2 118.2(7)

loop_
_geom_bond_atom_site_label_1
_geom_bond_atom_site_label_2
_geom_bond_distance
Re1 S1 2.0882(17)
Re1 S2 2.2577(17)
Re1 S5 2.2911(18)
Re1 S7 2.3443(18)
Re1 S6 2.3550(17)
S2 S3 2.153(2)
S3 S4 2.009(3)
S4 S5 2.119(3)
S6 C1 1.802(7)
S7 C1 1.776(7)
C1 N1 1.248(8)
C3 C4 1.380(10)
C3 C8 1.375(10)
C3 P1 1.802(7)
C4 C5 1.388(11)
C5 C6 1.385(12)
C6 C7 1.371(12)
C7 C8 1.390(10)
C9 C14 1.396(9)
C9 C10 1.397(8)
C9 P1 1.798(6)
C10 C11 1.375(9)
C11 C12 1.375(9)
C12 C13 1.366(9)
C13 C14 1.386(9)
C15 C20 1.404(9)
C15 C16 1.392(9)
C15 P1 1.791(6)
C16 C17 1.366(9)
C17 C18 1.377(9)
C18 C19 1.399(9)
C19 C20 1.384(9)
C21 C22 1.390(9)
C21 C26 1.403(9)
C21 P1 1.795(7)
C22 C23 1.387(9)
C23 C24 1.373(9)
C24 C25 1.371(10)
C25 C26 1.374(9)
N1 C2 1.467(10)
